data_7132178
loop_
_publ_author_name
'Mettler, Marie'
'Dewandre, Adrien'
'Tumanov, Nikolay'
'Wouters, Johan'
'Septavaux, Jean'

_publ_section_title
;
 Single crystal formation in core-shell capsules.
;
_journal_name_full 'Chemical communications (Cambridge, England)'
_journal_paper_doi 10.1039/d3cc03727d
_journal_year 2023
_chemical_formula_moiety 'C2 H5 N O2'
_chemical_formula_sum 'C2 H5 N O2'
_chemical_formula_weight 75.07
_chemical_name_common 'glycine, alpha polymorph'
_chemical_name_systematic 'aminoacetic acid, alpha polymorph'
_space_group_crystal_system monoclinic
_space_group_IT_number 14
_space_group_name_Hall '-P 2yn'
_space_group_name_H-M_alt 'P 1 21/n 1'
_atom_sites_solution_hydrogens difmap
_atom_sites_solution_primary dual
_atom_sites_solution_secondary dual
_audit_creation_method SHELXL-2019/3
_cell_angle_alpha 90
_cell_angle_beta 111.73(2)
_cell_angle_gamma 90
_cell_formula_units_Z 4
_cell_length_a 5.1018(9)
_cell_length_b 11.9664(16)
_cell_length_c 5.4624(9)
_cell_measurement_reflns_used 1728
_cell_measurement_temperature 295(2)
_cell_measurement_theta_max 31.5510
_cell_measurement_theta_min 3.3850
_cell_volume 309.78(10)
_computing_cell_refinement 'CrysAlisPro 1.171.40.82a (Rigaku OD, 2020)'
_computing_data_collection 'CrysAlisPro 1.171.40.82a (Rigaku OD, 2020)'
_computing_data_reduction 'CrysAlisPro 1.171.40.82a (Rigaku OD, 2020)'
_computing_structure_refinement 'SHELXL-2019/2 (Sheldrick, 2019)'
_computing_structure_solution 'SHELXT 2014/5 (Sheldrick, 2014)'
_diffrn_ambient_temperature 295(2)
_diffrn_detector_area_resol_mean 5.1856
_diffrn_measured_fraction_theta_full 1.000
_diffrn_measured_fraction_theta_max 0.925
_diffrn_measurement_device_type
;
Oxford Diffraction Xcalibur, Ruby, Gemini Ultra
;
_diffrn_measurement_method '\w scans'
_diffrn_radiation_monochromator graphite
_diffrn_radiation_type MoK\a
_diffrn_radiation_wavelength 0.71073
_diffrn_reflns_av_R_equivalents 0.0402
_diffrn_reflns_av_unetI/netI 0.0309
_diffrn_reflns_Laue_measured_fraction_full 1.000
_diffrn_reflns_Laue_measured_fraction_max 0.925
_diffrn_reflns_limit_h_max 5
_diffrn_reflns_limit_h_min -7
_diffrn_reflns_limit_k_max 17
_diffrn_reflns_limit_k_min -18
_diffrn_reflns_limit_l_max 8
_diffrn_reflns_limit_l_min -8
_diffrn_reflns_number 5261
_diffrn_reflns_point_group_measured_fraction_full 1.000
_diffrn_reflns_point_group_measured_fraction_max 0.925
_diffrn_reflns_theta_full 25.242
_diffrn_reflns_theta_max 32.733
_diffrn_reflns_theta_min 3.405
_diffrn_source 'fine-focus sealed X-ray tube'
_exptl_absorpt_coefficient_mu 0.143
_exptl_absorpt_correction_T_max 0.991
_exptl_absorpt_correction_T_min 0.985
_exptl_absorpt_correction_type analytical
_exptl_absorpt_process_details
;
CrysAlisPro 1.171.40.53 (Rigaku Oxford Diffraction, 2019)
Analytical numeric absorption correction using a multifaceted crystal
model based on expressions derived by R.C. Clark & J.S. Reid.
(Clark, R. C. & Reid, J. S. (1995). Acta Cryst. A51, 887-897)
Empirical absorption correction using spherical harmonics,
 implemented in SCALE3 ABSPACK scaling algorithm.
;
_exptl_crystal_colour colourless
_exptl_crystal_density_diffrn 1.610
_exptl_crystal_description block
_exptl_crystal_F_000 160
_exptl_crystal_preparation
;
crystallized and measured in a plactic sphere
;
_exptl_crystal_size_max 0.150
_exptl_crystal_size_mid 0.120
_exptl_crystal_size_min 0.075
_refine_diff_density_max 0.280
_refine_diff_density_min -0.325
_refine_diff_density_rms 0.081
_refine_ls_extinction_method none
_refine_ls_goodness_of_fit_ref 1.098
_refine_ls_hydrogen_treatment refall
_refine_ls_matrix_type full
_refine_ls_number_parameters 66
_refine_ls_number_reflns 1058
_refine_ls_number_restraints 0
_refine_ls_restrained_S_all 1.098
_refine_ls_R_factor_all 0.0643
_refine_ls_R_factor_gt 0.0451
_refine_ls_shift/su_max 0.000
_refine_ls_shift/su_mean 0.000
_refine_ls_structure_factor_coef Fsqd
_refine_ls_weighting_details 'w=1/[\s^2^(Fo^2^)+(0.0613P)^2^+0.0701P] where P=(Fo^2^+2Fc^2^)/3'
_refine_ls_weighting_scheme calc
_refine_ls_wR_factor_gt 0.1176
_refine_ls_wR_factor_ref 0.1311
_reflns_Friedel_coverage 0.000
_reflns_number_gt 806
_reflns_number_total 1058
_reflns_threshold_expression 'I > 2\s(I)'
_cod_data_source_file d3cc03727d2.cif
_cod_data_source_block nt1023_alpha-glycine_auto
_cod_original_cell_volume 309.79(9)
_cod_original_sg_symbol_H-M 'P 21/n'
_cod_database_code 7132178
_shelx_shelxl_version_number 2019/3
_shelx_space_group_comment
;
The symmetry employed for this shelxl refinement is uniquely defined
by the following loop, which should always be used as a source of
symmetry information in preference to the above space-group names.
They are only intended as comments.
;
_shelx_estimated_absorpt_t_min 0.979
_shelx_estimated_absorpt_t_max 0.989

loop_
_space_group_symop_operation_xyz
'x, y, z'
'-x+1/2, y+1/2, -z+1/2'
'-x, -y, -z'
'x-1/2, -y-1/2, z-1/2'

loop_
_atom_site_label
_atom_site_type_symbol
_atom_site_fract_x
_atom_site_fract_y
_atom_site_fract_z
_atom_site_U_iso_or_equiv
_atom_site_adp_type
_atom_site_occupancy
_atom_site_site_symmetry_order
_atom_site_calc_flag
_atom_site_refinement_flags_posn
_atom_site_refinement_flags_adp
_atom_site_refinement_flags_occupancy
_atom_site_disorder_assembly
_atom_site_disorder_group
O2 O 0.8054(2) 0.59429(9) 0.73547(17) 0.0280(3) Uani 1 1 d . . . . .
O1 O 0.3525(2) 0.64167(10) 0.6071(2) 0.0319(3) Uani 1 1 d . . . . .
N1 N 0.8011(3) 0.59003(10) 0.2409(2) 0.0242(3) Uani 1 1 d . . . . .
C1 C 0.5754(3) 0.62497(10) 0.5667(2) 0.0199(3) Uani 1 1 d . . . . .
C2 C 0.5642(3) 0.64500(11) 0.2867(2) 0.0220(3) Uani 1 1 d . . . . .
H2A H 0.579(4) 0.7263(14) 0.260(3) 0.029(4) Uiso 1 1 d . . . . .
H1A H 0.799(5) 0.5123(17) 0.270(4) 0.044(5) Uiso 1 1 d . . . . .
H2B H 0.394(4) 0.6171(15) 0.161(4) 0.033(5) Uiso 1 1 d . . . . .
H1B H 0.979(5) 0.6172(16) 0.353(5) 0.042(5) Uiso 1 1 d . . . . .
H1C H 0.786(5) 0.6013(19) 0.050(5) 0.051(6) Uiso 1 1 d . . . . .

loop_
_atom_site_aniso_label
_atom_site_aniso_U_11
_atom_site_aniso_U_22
_atom_site_aniso_U_33
_atom_site_aniso_U_23
_atom_site_aniso_U_13
_atom_site_aniso_U_12
O2 0.0279(6) 0.0409(6) 0.0167(4) 0.0034(4) 0.0101(4) 0.0055(4)
O1 0.0256(6) 0.0484(7) 0.0265(5) -0.0037(4) 0.0153(4) 0.0012(5)
N1 0.0254(6) 0.0333(6) 0.0160(5) 0.0020(4) 0.0102(4) 0.0051(4)
C1 0.0234(6) 0.0200(5) 0.0190(5) -0.0024(4) 0.0108(4) -0.0026(4)
C2 0.0210(6) 0.0289(6) 0.0175(5) 0.0035(4) 0.0087(4) 0.0033(5)

loop_
_atom_type_symbol
_atom_type_description
_atom_type_scat_dispersion_real
_atom_type_scat_dispersion_imag
_atom_type_scat_source
C C 0.0033 0.0016 'International Tables Vol C Tables 4.2.6.8 and 6.1.1.4'
H H 0.0000 0.0000 'International Tables Vol C Tables 4.2.6.8 and 6.1.1.4'
N N 0.0061 0.0033 'International Tables Vol C Tables 4.2.6.8 and 6.1.1.4'
O O 0.0106 0.0060 'International Tables Vol C Tables 4.2.6.8 and 6.1.1.4'

loop_
_geom_angle_atom_site_label_1
_geom_angle_atom_site_label_2
_geom_angle_atom_site_label_3
_geom_angle
_geom_angle_site_symmetry_1
_geom_angle_site_symmetry_3
_geom_angle_publ_flag
C2 N1 H1A 110.6(13) . . ?
C2 N1 H1B 112.7(12) . . ?
H1A N1 H1B 107.3(18) . . ?
C2 N1 H1C 110.8(14) . . ?
H1A N1 H1C 107.3(18) . . ?
H1B N1 H1C 107.9(18) . . ?
O2 C1 O1 125.67(12) . . ?
O2 C1 C2 117.48(11) . . ?
O1 C1 C2 116.85(12) . . ?
N1 C2 C1 111.74(10) . . ?
N1 C2 H2A 107.6(10) . . ?
C1 C2 H2A 108.8(10) . . ?
N1 C2 H2B 107.9(12) . . ?
C1 C2 H2B 110.8(12) . . ?
H2A C2 H2B 109.8(15) . . ?

loop_
_geom_bond_atom_site_label_1
_geom_bond_atom_site_label_2
_geom_bond_distance
_geom_bond_site_symmetry_2
_geom_bond_publ_flag
O2 C1 1.2492(16) . ?
O1 C1 1.2518(17) . ?
N1 C2 1.4767(18) . ?
N1 H1A 0.94(2) . ?
N1 H1B 0.95(3) . ?
N1 H1C 1.03(2) . ?
C1 C2 1.5281(17) . ?
C2 H2A 0.990(17) . ?
C2 H2B 0.95(2) . ?

loop_
_geom_torsion_atom_site_label_1
_geom_torsion_atom_site_label_2
_geom_torsion_atom_site_label_3
_geom_torsion_atom_site_label_4
_geom_torsion
_geom_torsion_site_symmetry_1
_geom_torsion_site_symmetry_2
_geom_torsion_site_symmetry_3
_geom_torsion_site_symmetry_4
_geom_torsion_publ_flag
O2 C1 C2 N1 18.65(17) . . . . ?
O1 C1 C2 N1 -161.87(12) . . . . ?
